data_4326760
loop_
_publ_author_name
'Christoph E. Strasser'
'Vincent J. Catalano'

_publ_section_title
;
 Luminescent Copper(I) Halide Adducts of [Au(im(CH2py)2)2]PF6 Exhibiting
 Short Au(I)...Cu(I) Separations and Unusual Semibridging NHC Ligands
;
_journal_name_full 'Inorganic Chemistry'
_journal_page_first 11228
_journal_page_last 11234
_journal_paper_doi 10.1021/ic201795b
_journal_volume 50
_journal_year 2011
_chemical_formula_moiety '(C30 H28 Au Cl2 Cu2 N8)+, (F6 P)-'
_chemical_formula_sum 'C30 H28 Au Cl2 Cu2 F6 N8 P'
_chemical_formula_weight 1040.5
_chemical_name_common '[Au(im(CH~2~py)~2~)~2~(CuCl)~2~]PF~6~'
_chemical_name_systematic
;
Bis{\m~2~-\h^3^-1,3-bis[(2-pyridyl-1\kN)methyl]-2H-imidazol-2-
ylidene-1,2\k^2^C}di(chloro-1\k)dicopper(I)gold(I) 2(Au--Cu)
 hexafluorophosphate
;
_space_group_crystal_system monoclinic
_space_group_IT_number 15
_space_group_name_Hall '-C 2yc'
_space_group_name_H-M_alt 'C 1 2/c 1'
_symmetry_space_group_name_Hall '-C 2yc'
_symmetry_space_group_name_H-M 'C 1 2/c 1'
_atom_sites_solution_hydrogens geom
_atom_sites_solution_primary direct
_atom_sites_solution_secondary difmap
_audit_creation_date 2011-07-11
_audit_creation_method
;
  Olex2 1.1
  (compiled Feb 15 2011 20:38:53, GUI svn.r3494)
;
_cell_angle_alpha 90.00
_cell_angle_beta 117.648(1)
_cell_angle_gamma 90.00
_cell_formula_units_Z 4
_cell_length_a 22.5248(4)
_cell_length_b 11.5877(2)
_cell_length_c 14.1166(2)
_cell_measurement_reflns_used 3335
_cell_measurement_temperature 100.15
_cell_measurement_theta_max 27.119
_cell_measurement_theta_min 2.289
_cell_volume 3263.86(10)
_computing_cell_refinement 'SAINT v7.68A (Bruker, 2009)'
_computing_data_collection 'SAINT v7.68A (Bruker, 2009)'
_computing_data_reduction 'SAINT v7.68A (Bruker, 2009)'
_computing_molecular_graphics
;
Diamond V3.2a - Crystal and Molecular Structure Visualization
Crystal Impact - K. Brandenburg & H. Putz GbR, Rathausgasse 30, D-53111 Bonn
;
_computing_publication_material
;
O. V. Dolomanov, L. J. Bourhis, R. J. Gildea, J. A. K. Howard and H. Puschmann,
OLEX2: a complete structure solution, refinement and analysis program.
J. Appl. Cryst. (2009). 42, 339-341.
;
_computing_structure_refinement 'SHELXL-97 (Sheldrick, 2008)'
_computing_structure_solution 'SHELXS-97 (Sheldrick, 2008)'
_diffrn_ambient_temperature 100.15
_diffrn_detector_area_resol_mean 8
_diffrn_measured_fraction_theta_full 1.000
_diffrn_measured_fraction_theta_max 0.910
_diffrn_measurement_device_type 'Bruker SMART APEX CCD area detector'
_diffrn_measurement_method '\w and \f scans'
_diffrn_radiation_monochromator graphite
_diffrn_radiation_type MoK\a
_diffrn_radiation_wavelength 0.71073
_diffrn_reflns_av_R_equivalents 0.0486
_diffrn_reflns_av_unetI/netI 0.0623
_diffrn_reflns_limit_h_max 31
_diffrn_reflns_limit_h_min -32
_diffrn_reflns_limit_k_max 15
_diffrn_reflns_limit_k_min -16
_diffrn_reflns_limit_l_max 19
_diffrn_reflns_limit_l_min -20
_diffrn_reflns_number 14985
_diffrn_reflns_theta_full 27.50
_diffrn_reflns_theta_max 30.64
_diffrn_reflns_theta_min 2.03
_diffrn_source 'sealed tube'
_diffrn_source_current 30.0
_diffrn_source_power 1.5
_diffrn_source_voltage 50.0
_exptl_absorpt_coefficient_mu 6.061
_exptl_absorpt_correction_T_max 0.746
_exptl_absorpt_correction_T_min 0.554
_exptl_absorpt_correction_type multi-scan
_exptl_absorpt_process_details
;
 SADABS-2008/1 (Bruker,2008) was used for absorption correction.
 R(int) was 0.0754 before and 0.0495 after correction.
 The Ratio of minimum to maximum transmission is 0.741991690122.
 The \l/2 correction factor is 0.0015
;
_exptl_crystal_colour 'clear light colourless'
_exptl_crystal_colour_lustre clear
_exptl_crystal_colour_modifier light
_exptl_crystal_colour_primary colourless
_exptl_crystal_density_diffrn 2.118
_exptl_crystal_description needle
_exptl_crystal_F_000 2016
_exptl_crystal_preparation 'mounted on a glass fiber in paratone oil'
_exptl_crystal_recrystallization_method 'from acetonitrile layered with diethyl ether'
_exptl_crystal_size_max 0.14
_exptl_crystal_size_mid 0.02
_exptl_crystal_size_min 0.02
_refine_diff_density_max 1.508
_refine_diff_density_min -1.143
_refine_diff_density_rms 0.176
_refine_ls_extinction_method none
_refine_ls_goodness_of_fit_ref 1.009
_refine_ls_hydrogen_treatment constr
_refine_ls_matrix_type full
_refine_ls_number_parameters 246
_refine_ls_number_reflns 4589
_refine_ls_number_restraints 0
_refine_ls_restrained_S_all 1.009
_refine_ls_R_factor_all 0.0533
_refine_ls_R_factor_gt 0.0340
_refine_ls_shift/su_max 0.001
_refine_ls_shift/su_mean 0.000
_refine_ls_structure_factor_coef Fsqd
_refine_ls_weighting_details 'calc w=1/[\s^2^(Fo^2^)+(0.0244P)^2^] where P=(Fo^2^+2Fc^2^)/3'
_refine_ls_weighting_scheme calc
_refine_ls_wR_factor_gt 0.0587
_refine_ls_wR_factor_ref 0.0657
_reflns_number_gt 3621
_reflns_number_total 4589
_reflns_threshold_expression I>2\s(I)
_cod_data_source_file ic201795b_si_002_1.cif
_cod_data_source_block ces379
_cod_original_cell_volume 3263.86(9)
_cod_database_code 4326760

loop_
_space_group_symop_id
_space_group_symop_operation_xyz
1 'x, y, z'
2 '-x, y, -z+1/2'
3 'x+1/2, y+1/2, z'
4 '-x+1/2, y+1/2, -z+1/2'
5 '-x, -y, -z'
6 'x, -y, z-1/2'
7 '-x+1/2, -y+1/2, -z'
8 'x+1/2, -y+1/2, z-1/2'

loop_
_atom_site_label
_atom_site_type_symbol
_atom_site_fract_x
_atom_site_fract_y
_atom_site_fract_z
_atom_site_U_iso_or_equiv
_atom_site_adp_type
_atom_site_occupancy
_atom_site_symmetry_multiplicity
_atom_site_calc_flag
_atom_site_refinement_flags
_atom_site_disorder_assembly
_atom_site_disorder_group
Au1 Au 0.5000 0.60760(2) 0.2500 0.01626(7) Uani 1 2 d S . .
P1 P 0.5000 0.11845(14) 0.2500 0.0213(3) Uani 1 2 d S . .
N10 N 0.35854(15) 0.8177(3) 0.2506(2) 0.0162(7) Uani 1 1 d . . .
C11 C 0.40399(19) 0.8684(3) 0.3415(3) 0.0163(8) Uani 1 1 d . . .
C15 C 0.30030(19) 0.8737(3) 0.1931(3) 0.0189(9) Uani 1 1 d . . .
H15 H 0.2674 0.8382 0.1298 0.023 Uiso 1 1 calc R . .
C10 C 0.46968(19) 0.8070(3) 0.4044(3) 0.0177(8) Uani 1 1 d . . .
H10A H 0.4974 0.8140 0.3671 0.021 Uiso 1 1 calc R . .
H10B H 0.4944 0.8430 0.4759 0.021 Uiso 1 1 calc R . .
C14 C 0.2861(2) 0.9799(4) 0.2214(3) 0.0220(9) Uani 1 1 d . . .
H14 H 0.2449 1.0176 0.1771 0.026 Uiso 1 1 calc R . .
C12 C 0.3916(2) 0.9731(4) 0.3764(3) 0.0219(9) Uani 1 1 d . . .
H12 H 0.4238 1.0052 0.4422 0.026 Uiso 1 1 calc R . .
C13 C 0.3322(2) 1.0306(4) 0.3147(3) 0.0229(9) Uani 1 1 d . . .
H13 H 0.3234 1.1036 0.3364 0.028 Uiso 1 1 calc R . .
F3 F 0.50635(18) 0.1208(3) 0.1437(2) 0.0686(11) Uani 1 1 d . A .
Cu1 Cu 0.37114(2) 0.67080(4) 0.18285(3) 0.01579(11) Uani 1 1 d . . .
C1 C 0.45366(18) 0.6043(4) 0.3449(3) 0.0176(8) Uani 1 1 d . . .
N20 N 0.32081(15) 0.5171(3) 0.1551(2) 0.0160(7) Uani 1 1 d . . .
N1 N 0.45752(15) 0.6857(3) 0.4162(2) 0.0159(7) Uani 1 1 d . . .
N2 N 0.42697(15) 0.5114(3) 0.3686(2) 0.0189(7) Uani 1 1 d . . .
C20 C 0.4082(2) 0.4072(3) 0.3044(3) 0.0248(9) Uani 1 1 d . . .
H20A H 0.4084 0.3416 0.3495 0.030 Uiso 1 1 calc R . .
H20B H 0.4421 0.3912 0.2800 0.030 Uiso 1 1 calc R . .
C25 C 0.2605(2) 0.5204(4) 0.0669(3) 0.0213(9) Uani 1 1 d . . .
H25 H 0.2464 0.5912 0.0290 0.026 Uiso 1 1 calc R . .
C21 C 0.3396(2) 0.4150(3) 0.2074(3) 0.0199(9) Uani 1 1 d . . .
C3 C 0.43082(19) 0.6450(4) 0.4804(3) 0.0209(9) Uani 1 1 d . . .
H3 H 0.4266 0.6867 0.5350 0.025 Uiso 1 1 calc R . .
C24 C 0.2184(2) 0.4265(4) 0.0289(3) 0.0255(10) Uani 1 1 d . . .
H24 H 0.1766 0.4328 -0.0337 0.031 Uiso 1 1 calc R . .
C2 C 0.41193(19) 0.5352(4) 0.4509(3) 0.0236(10) Uani 1 1 d . . .
H2 H 0.3921 0.4840 0.4808 0.028 Uiso 1 1 calc R . .
C23 C 0.2378(2) 0.3233(4) 0.0831(3) 0.0270(10) Uani 1 1 d . . .
H23 H 0.2098 0.2571 0.0589 0.032 Uiso 1 1 calc R . .
C22 C 0.2993(2) 0.3186(4) 0.1736(3) 0.0263(10) Uani 1 1 d . . .
H22 H 0.3139 0.2486 0.2127 0.032 Uiso 1 1 calc R . .
Cl1 Cl 0.35983(5) 0.72836(8) 0.01834(7) 0.0182(2) Uani 1 1 d . . .
F2B F 0.5327(7) 0.2436(8) 0.2907(8) 0.048(3) Uani 0.478(15) 1 d P A -2
F1A F 0.5310(7) -0.0008(8) 0.2918(7) 0.071(4) Uani 0.522(15) 1 d P A -1
F1B F 0.5735(4) 0.0653(12) 0.3054(5) 0.062(5) Uani 0.478(15) 1 d P A 2
F2A F 0.5698(4) 0.1792(12) 0.3057(6) 0.079(5) Uani 0.522(15) 1 d P A 1

loop_
_atom_site_aniso_label
_atom_site_aniso_U_11
_atom_site_aniso_U_22
_atom_site_aniso_U_33
_atom_site_aniso_U_23
_atom_site_aniso_U_13
_atom_site_aniso_U_12
Au1 0.01118(11) 0.01837(12) 0.01673(11) 0.000 0.00437(8) 0.000
P1 0.0252(8) 0.0244(9) 0.0161(7) 0.000 0.0109(6) 0.000
N10 0.0140(17) 0.0216(18) 0.0119(15) 0.0018(13) 0.0051(13) -0.0001(14)
C11 0.0144(19) 0.021(2) 0.0140(17) -0.0028(15) 0.0067(16) -0.0057(16)
C15 0.017(2) 0.024(2) 0.0129(17) 0.0023(16) 0.0051(16) -0.0012(17)
C10 0.015(2) 0.023(2) 0.0152(18) -0.0042(16) 0.0074(16) -0.0064(17)
C14 0.026(2) 0.023(2) 0.020(2) 0.0079(17) 0.0139(18) 0.0057(18)
C12 0.027(2) 0.025(2) 0.0178(19) -0.0020(17) 0.0130(18) -0.0076(19)
C13 0.035(3) 0.018(2) 0.028(2) -0.0002(17) 0.024(2) 0.0011(19)
F3 0.089(3) 0.100(3) 0.0341(16) 0.0170(17) 0.0431(18) 0.039(2)
Cu1 0.0141(2) 0.0163(3) 0.0132(2) 0.00034(18) 0.00320(19) -0.00017(19)
C1 0.0099(18) 0.023(2) 0.0156(18) 0.0049(17) 0.0022(15) 0.0037(17)
N20 0.0138(16) 0.0163(18) 0.0165(15) -0.0027(13) 0.0058(14) -0.0011(13)
N1 0.0114(16) 0.0223(18) 0.0097(14) 0.0042(13) 0.0013(13) -0.0013(14)
N2 0.0118(17) 0.0188(18) 0.0207(17) 0.0080(14) 0.0029(14) 0.0002(14)
C20 0.018(2) 0.018(2) 0.035(2) 0.0078(18) 0.0090(19) -0.0012(17)
C25 0.021(2) 0.028(2) 0.0170(19) -0.0022(17) 0.0110(18) -0.0014(18)
C21 0.023(2) 0.019(2) 0.023(2) -0.0011(16) 0.0147(18) -0.0019(17)
C3 0.016(2) 0.033(3) 0.0104(17) 0.0075(16) 0.0036(16) 0.0009(18)
C24 0.019(2) 0.038(3) 0.020(2) -0.0126(18) 0.0092(18) -0.0088(19)
C2 0.014(2) 0.037(3) 0.0170(19) 0.0124(18) 0.0049(17) 0.0028(19)
C23 0.029(3) 0.024(2) 0.034(2) -0.0107(19) 0.019(2) -0.009(2)
C22 0.032(3) 0.019(2) 0.033(2) -0.0018(19) 0.020(2) -0.0016(19)
Cl1 0.0170(5) 0.0216(5) 0.0137(4) 0.0009(4) 0.0053(4) 0.0017(4)
F2B 0.071(8) 0.042(5) 0.045(5) -0.014(3) 0.040(5) -0.028(4)
F1A 0.111(11) 0.050(5) 0.070(5) 0.039(4) 0.056(6) 0.037(5)
F1B 0.032(5) 0.104(11) 0.030(3) -0.003(5) -0.003(3) 0.037(6)
F2A 0.028(5) 0.116(11) 0.064(5) 0.046(6) -0.003(4) -0.034(7)

loop_
_atom_type_symbol
_atom_type_description
_atom_type_scat_dispersion_real
_atom_type_scat_dispersion_imag
_atom_type_scat_source
C C 0.0033 0.0016 'International Tables Vol C Tables 4.2.6.8 and 6.1.1.4'
H H 0.0000 0.0000 'International Tables Vol C Tables 4.2.6.8 and 6.1.1.4'
N N 0.0061 0.0033 'International Tables Vol C Tables 4.2.6.8 and 6.1.1.4'
F F 0.0171 0.0103 'International Tables Vol C Tables 4.2.6.8 and 6.1.1.4'
P P 0.1023 0.0942 'International Tables Vol C Tables 4.2.6.8 and 6.1.1.4'
Cl Cl 0.1484 0.1585 'International Tables Vol C Tables 4.2.6.8 and 6.1.1.4'
Cu Cu 0.3201 1.2651 'International Tables Vol C Tables 4.2.6.8 and 6.1.1.4'
Au Au -2.0133 8.8022 'International Tables Vol C Tables 4.2.6.8 and 6.1.1.4'

loop_
_geom_angle_atom_site_label_1
_geom_angle_atom_site_label_2
_geom_angle_atom_site_label_3
_geom_angle
_geom_angle_site_symmetry_1
_geom_angle_site_symmetry_3
Cu1 Au1 Cu1 148.56(2) 2_655 .
C1 Au1 Cu1 124.51(10) 2_655 .
C1 Au1 Cu1 56.19(10) . .
C1 Au1 Cu1 124.51(10) . 2_655
C1 Au1 Cu1 56.19(10) 2_655 2_655
C1 Au1 C1 177.9(2) 2_655 .
F3 P1 F3 178.0(3) . 2_655
F3 P1 F2B 95.5(3) . .
F3 P1 F2B 82.7(3) 2_655 .
F3 P1 F2B 95.5(3) 2_655 2_655
F3 P1 F2B 82.7(3) . 2_655
F3 P1 F1B 94.1(3) . 2_655
F3 P1 F1B 86.6(3) 2_655 2_655
F3 P1 F1B 86.6(3) . .
F3 P1 F1B 94.1(3) 2_655 .
F2B P1 F2B 51.0(10) . 2_655
F1A P1 F3 98.9(3) . .
F1A P1 F3 82.9(3) 2_655 .
F1A P1 F3 98.9(3) 2_655 2_655
F1A P1 F3 82.9(3) . 2_655
F1A P1 F2B 128.5(4) 2_655 2_655
F1A P1 F2B 128.5(4) . .
F1A P1 F2B 178.4(4) 2_655 .
F1A P1 F2B 178.4(4) . 2_655
F1A P1 F1A 52.0(11) 2_655 .
F1A P1 F1B 91.4(10) 2_655 .
F1A P1 F1B 43.9(4) . .
F1A P1 F1B 91.4(10) . 2_655
F1A P1 F1B 43.9(4) 2_655 2_655
F1A P1 F2A 140.4(11) 2_655 .
F1A P1 F2A 92.3(5) 2_655 2_655
F1A P1 F2A 92.3(5) . .
F1A P1 F2A 140.4(11) . 2_655
F1B P1 F2B 136.4(10) 2_655 .
F1B P1 F2B 88.5(5) . .
F1B P1 F2B 88.5(5) 2_655 2_655
F1B P1 F2B 136.4(10) . 2_655
F1B P1 F1B 134.4(11) 2_655 .
F2A P1 F3 87.5(4) . .
F2A P1 F3 87.5(4) 2_655 2_655
F2A P1 F3 91.6(4) . 2_655
F2A P1 F3 91.6(4) 2_655 .
F2A P1 F2B 39.3(4) 2_655 2_655
F2A P1 F2B 39.3(4) . .
F2A P1 F2B 87.7(10) 2_655 .
F2A P1 F2B 87.7(10) . 2_655
F2A P1 F1B 175.7(11) . 2_655
F2A P1 F1B 49.6(5) . .
F2A P1 F1B 49.6(5) 2_655 2_655
F2A P1 F1B 175.7(11) 2_655 .
F2A P1 F2A 126.5(11) . 2_655
C11 N10 Cu1 127.0(3) . .
C15 N10 C11 117.4(3) . .
C15 N10 Cu1 115.4(2) . .
N10 C11 C10 117.4(3) . .
N10 C11 C12 122.0(4) . .
C12 C11 C10 120.6(3) . .
N10 C15 H15 118.4 . .
N10 C15 C14 123.3(4) . .
C14 C15 H15 118.4 . .
C11 C10 H10A 109.7 . .
C11 C10 H10B 109.7 . .
H10A C10 H10B 108.2 . .
N1 C10 C11 109.8(3) . .
N1 C10 H10A 109.7 . .
N1 C10 H10B 109.7 . .
C15 C14 H14 120.5 . .
C13 C14 C15 119.1(4) . .
C13 C14 H14 120.5 . .
C11 C12 H12 120.2 . .
C13 C12 C11 119.6(4) . .
C13 C12 H12 120.2 . .
C14 C13 C12 118.5(4) . .
C14 C13 H13 120.7 . .
C12 C13 H13 120.7 . .
N10 Cu1 Au1 115.01(9) . .
N10 Cu1 C1 92.11(13) . .
N10 Cu1 N20 129.13(13) . .
N10 Cu1 Cl1 104.85(9) . .
C1 Cu1 Au1 47.37(9) . .
C1 Cu1 Cl1 138.89(10) . .
N20 Cu1 Au1 103.90(9) . .
N20 Cu1 C1 91.08(13) . .
N20 Cu1 Cl1 105.39(9) . .
Cl1 Cu1 Au1 91.74(3) . .
Au1 C1 Cu1 76.44(12) . .
N1 C1 Au1 126.7(3) . .
N1 C1 Cu1 104.4(2) . .
N2 C1 Au1 126.7(3) . .
N2 C1 Cu1 105.4(2) . .
N2 C1 N1 104.8(3) . .
C25 N20 Cu1 112.4(3) . .
C25 N20 C21 116.9(3) . .
C21 N20 Cu1 130.6(3) . .
C1 N1 C10 122.7(3) . .
C1 N1 C3 110.6(3) . .
C3 N1 C10 124.4(3) . .
C1 N2 C20 123.0(3) . .
C1 N2 C2 111.1(3) . .
C2 N2 C20 125.3(3) . .
N2 C20 H20A 108.9 . .
N2 C20 H20B 108.9 . .
N2 C20 C21 113.2(3) . .
H20A C20 H20B 107.7 . .
C21 C20 H20A 108.9 . .
C21 C20 H20B 108.9 . .
N20 C25 H25 118.3 . .
N20 C25 C24 123.5(4) . .
C24 C25 H25 118.3 . .
N20 C21 C20 118.2(3) . .
N20 C21 C22 122.1(4) . .
C22 C21 C20 119.7(4) . .
N1 C3 H3 126.6 . .
C2 C3 N1 106.9(4) . .
C2 C3 H3 126.6 . .
C25 C24 H24 120.5 . .
C23 C24 C25 119.1(4) . .
C23 C24 H24 120.5 . .
N2 C2 H2 126.7 . .
C3 C2 N2 106.5(4) . .
C3 C2 H2 126.7 . .
C24 C23 H23 120.9 . .
C24 C23 C22 118.1(4) . .
C22 C23 H23 120.9 . .
C21 C22 C23 120.3(4) . .
C21 C22 H22 119.8 . .
C23 C22 H22 119.8 . .

loop_
_geom_bond_atom_site_label_1
_geom_bond_atom_site_label_2
_geom_bond_distance
_geom_bond_site_symmetry_2
Au1 Cu1 2.7030(5) .
Au1 Cu1 2.7030(5) 2_655
Au1 C1 2.046(4) 2_655
Au1 C1 2.046(4) .
P1 F3 1.573(3) 2_655
P1 F3 1.573(3) .
P1 F2B 1.606(7) .
P1 F2B 1.606(7) 2_655
P1 F1A 1.538(6) 2_655
P1 F1A 1.538(6) .
P1 F1B 1.590(6) .
P1 F1B 1.590(6) 2_655
P1 F2A 1.562(6) 2_655
P1 F2A 1.562(6) .
N10 C11 1.349(4) .
N10 C15 1.347(5) .
N10 Cu1 2.036(3) .
C11 C10 1.505(5) .
C11 C12 1.385(5) .
C15 H15 0.9500 .
C15 C14 1.377(5) .
C10 H10A 0.9900 .
C10 H10B 0.9900 .
C10 N1 1.456(5) .
C14 H14 0.9500 .
C14 C13 1.375(6) .
C12 H12 0.9500 .
C12 C13 1.383(6) .
C13 H13 0.9500 .
Cu1 C1 2.310(3) .
Cu1 N20 2.049(3) .
Cu1 Cl1 2.3138(10) .
C1 N1 1.352(5) .
C1 N2 1.349(5) .
N20 C25 1.352(5) .
N20 C21 1.355(5) .
N1 C3 1.384(5) .
N2 C20 1.449(5) .
N2 C2 1.381(5) .
C20 H20A 0.9900 .
C20 H20B 0.9900 .
C20 C21 1.519(5) .
C25 H25 0.9500 .
C25 C24 1.378(6) .
C21 C22 1.376(5) .
C3 H3 0.9500 .
C3 C2 1.346(6) .
C24 H24 0.9500 .
C24 C23 1.377(6) .
C2 H2 0.9500 .
C23 H23 0.9500 .
C23 C22 1.383(6) .
C22 H22 0.9500 .

loop_
_geom_torsion_atom_site_label_1
_geom_torsion_atom_site_label_2
_geom_torsion_atom_site_label_3
_geom_torsion_atom_site_label_4
_geom_torsion
_geom_torsion_site_symmetry_1
Au1 Cu1 C1 N1 125.0(3) .
Au1 Cu1 C1 N2 -124.9(3) .
Au1 Cu1 N20 C25 -140.8(2) .
Au1 Cu1 N20 C21 36.0(3) .
Au1 C1 N1 C10 28.1(5) .
Au1 C1 N1 C3 -168.3(3) .
Au1 C1 N2 C20 -20.3(5) .
Au1 C1 N2 C2 168.0(3) .
N10 C11 C10 N1 -47.2(4) .
N10 C11 C12 C13 -2.7(6) .
N10 C15 C14 C13 -2.3(6) .
N10 Cu1 C1 Au1 -122.77(13) .
N10 Cu1 C1 N1 2.2(3) .
N10 Cu1 C1 N2 112.4(3) .
N10 Cu1 N20 C25 79.5(3) .
N10 Cu1 N20 C21 -103.7(3) .
C11 N10 C15 C14 1.4(5) .
C11 N10 Cu1 Au1 -18.3(3) .
C11 N10 Cu1 C1 24.7(3) .
C11 N10 Cu1 N20 117.8(3) .
C11 N10 Cu1 Cl1 -117.5(3) .
C11 C10 N1 C1 90.1(4) .
C11 C10 N1 C3 -71.2(4) .
C11 C12 C13 C14 1.8(6) .
C15 N10 C11 C10 -178.7(3) .
C15 N10 C11 C12 1.1(5) .
C15 N10 Cu1 Au1 156.0(2) .
C15 N10 Cu1 C1 -160.9(3) .
C15 N10 Cu1 N20 -67.8(3) .
C15 N10 Cu1 Cl1 56.9(3) .
C15 C14 C13 C12 0.5(6) .
C10 C11 C12 C13 177.0(3) .
C10 N1 C3 C2 165.2(3) .
C12 C11 C10 N1 133.1(4) .
Cu1 Au1 Cu1 N10 -34.20(9) 2_655
Cu1 Au1 Cu1 C1 -102.22(14) 2_655
Cu1 Au1 Cu1 N20 179.40(9) 2_655
Cu1 Au1 Cu1 Cl1 73.08(3) 2_655
Cu1 Au1 C1 Cu1 141.78(5) 2_655
Cu1 Au1 C1 N1 43.8(4) 2_655
Cu1 Au1 C1 N1 -98.0(3) .
Cu1 Au1 C1 N2 99.2(3) .
Cu1 Au1 C1 N2 -119.0(3) 2_655
Cu1 N10 C11 C10 -4.4(5) .
Cu1 N10 C11 C12 175.3(3) .
Cu1 N10 C15 C14 -173.5(3) .
Cu1 C1 N1 C10 -55.6(4) .
Cu1 C1 N1 C3 108.1(3) .
Cu1 C1 N2 C20 64.1(4) .
Cu1 C1 N2 C2 -107.6(3) .
Cu1 N20 C25 C24 177.2(3) .
Cu1 N20 C21 C20 1.0(5) .
Cu1 N20 C21 C22 -177.2(3) .
C1 Au1 Cu1 N10 -114.40(16) 2_655
C1 Au1 Cu1 N10 68.02(17) .
C1 Au1 Cu1 C1 177.6(3) 2_655
C1 Au1 Cu1 N20 99.20(16) 2_655
C1 Au1 Cu1 N20 -78.38(16) .
C1 Au1 Cu1 Cl1 -7.12(14) 2_655
C1 Au1 Cu1 Cl1 175.30(14) .
C1 Au1 C1 Cu1 -109.79(8) 2_655
C1 Au1 C1 N1 152.2(3) 2_655
C1 Au1 C1 N2 -10.6(3) 2_655
C1 Cu1 N20 C25 173.1(3) .
C1 Cu1 N20 C21 -10.1(3) .
C1 N1 C3 C2 1.9(4) .
C1 N2 C20 C21 -82.5(5) .
C1 N2 C2 C3 -1.1(4) .
N20 Cu1 C1 Au1 108.01(13) .
N20 Cu1 C1 N1 -127.0(3) .
N20 Cu1 C1 N2 -16.9(3) .
N20 C25 C24 C23 0.4(6) .
N20 C21 C22 C23 0.7(6) .
N1 C1 N2 C20 173.9(3) .
N1 C1 N2 C2 2.2(4) .
N1 C3 C2 N2 -0.5(4) .
N2 C1 N1 C10 -166.1(3) .
N2 C1 N1 C3 -2.5(4) .
N2 C20 C21 N20 37.1(5) .
N2 C20 C21 C22 -144.7(4) .
C20 N2 C2 C3 -172.6(3) .
C20 C21 C22 C23 -177.5(4) .
C25 N20 C21 C20 177.7(3) .
C25 N20 C21 C22 -0.5(6) .
C25 C24 C23 C22 -0.2(6) .
C21 N20 C25 C24 0.0(6) .
C24 C23 C22 C21 -0.3(6) .
C2 N2 C20 C21 88.1(4) .
Cl1 Cu1 C1 Au1 -7.2(2) .
Cl1 Cu1 C1 N1 117.8(2) .
Cl1 Cu1 C1 N2 -132.0(2) .
Cl1 Cu1 N20 C25 -45.0(3) .
Cl1 Cu1 N20 C21 131.7(3) .
